data_4067142
loop_
_publ_author_name
'Bhadbhade, Mohan'
'Clentsmith, Guy K. B.'
'Field, Leslie D.'

_publ_section_title
;
 Sterically Hindered Diazabutadienes (DABs): Competing Reaction Pathways
 with MeLi
;
_journal_issue 23
_journal_name_full Organometallics
_journal_page_first 6509
_journal_paper_doi 10.1021/om100850p
_journal_volume 29
_journal_year 2010
_chemical_formula_sum 'C33 H53 Li N2 O'
_chemical_formula_weight 500.71
_chemical_name_systematic
; 
2,6-diisopropyl-DAB + MeLi, 13*Et2O, G2047.cif
;
_space_group_IT_number 14
_symmetry_cell_setting monoclinic
_symmetry_space_group_name_Hall '-P 2ybc'
_symmetry_space_group_name_H-M 'P 1 21/c 1'
_atom_sites_solution_hydrogens geom
_atom_sites_solution_primary direct
_atom_sites_solution_secondary difmap
_audit_creation_method SHELXL-97
_cell_angle_alpha 90.00
_cell_angle_beta 92.984(2)
_cell_angle_gamma 90.00
_cell_formula_units_Z 8
_cell_length_a 33.1529(10)
_cell_length_b 9.7406(3)
_cell_length_c 19.9215(6)
_cell_measurement_reflns_used 6984
_cell_measurement_temperature 150(2)
_cell_measurement_theta_max 21.708
_cell_measurement_theta_min 2.328
_cell_volume 6424.5(3)
_computing_cell_refinement '<i>APEX2 </i>(Bruker, 2007)'
_computing_data_collection '<i>APEX2 </i>(Bruker, 2007)'
_computing_data_reduction '<i>APEX2 </i>(Bruker, 2007)'
_computing_molecular_graphics '<i>SHELXTL-Plus</i> (Sheldrick, 2008)'
_computing_structure_refinement '<i>SHELXL-97</i> (Sheldrick, 2008)'
_computing_structure_solution '<i>SHELXS-97</i> (Sheldrick, 2008)'
_diffrn_ambient_temperature 150(2)
_diffrn_measured_fraction_theta_full 0.999
_diffrn_measured_fraction_theta_max 0.999
_diffrn_measurement_device_type 'Bruker kappa APEXII CCD Diffractometer'
_diffrn_measurement_method '\f scans, and \w scans with \k offsets'
_diffrn_radiation_monochromator graphite
_diffrn_radiation_source 'fine-focus sealed tube'
_diffrn_radiation_type MoK\a
_diffrn_radiation_wavelength 0.71073
_diffrn_reflns_av_R_equivalents 0.0729
_diffrn_reflns_av_sigmaI/netI 0.0744
_diffrn_reflns_limit_h_max 38
_diffrn_reflns_limit_h_min -39
_diffrn_reflns_limit_k_max 11
_diffrn_reflns_limit_k_min -11
_diffrn_reflns_limit_l_max 23
_diffrn_reflns_limit_l_min -21
_diffrn_reflns_number 43845
_diffrn_reflns_theta_full 25.00
_diffrn_reflns_theta_max 25.00
_diffrn_reflns_theta_min 2.05
_exptl_absorpt_coefficient_mu 0.061
_exptl_absorpt_correction_T_max 0.9935
_exptl_absorpt_correction_T_min 0.9850
_exptl_absorpt_correction_type multi-scan
_exptl_absorpt_process_details 'SADABS (Bruker, 2001)'
_exptl_crystal_colour Yellow
_exptl_crystal_density_diffrn 1.035
_exptl_crystal_density_method 'not measured'
_exptl_crystal_description Plates
_exptl_crystal_F_000 2208
_exptl_crystal_size_max 0.25
_exptl_crystal_size_mid 0.12
_exptl_crystal_size_min 0.11
_refine_diff_density_max 0.274
_refine_diff_density_min -0.294
_refine_diff_density_rms 0.040
_refine_ls_extinction_method none
_refine_ls_goodness_of_fit_ref 1.012
_refine_ls_hydrogen_treatment mixed
_refine_ls_matrix_type full
_refine_ls_number_parameters 725
_refine_ls_number_reflns 11314
_refine_ls_number_restraints 16
_refine_ls_restrained_S_all 1.019
_refine_ls_R_factor_all 0.1093
_refine_ls_R_factor_gt 0.0601
_refine_ls_shift/su_max 0.000
_refine_ls_shift/su_mean 0.000
_refine_ls_structure_factor_coef Fsqd
_refine_ls_weighting_details 'calc w=1/[\s^2^(Fo^2^)+(0.0720P)^2^+1.7574P] where P=(Fo^2^+2Fc^2^)/3'
_refine_ls_weighting_scheme calc
_refine_ls_wR_factor_gt 0.1399
_refine_ls_wR_factor_ref 0.1669
_reflns_number_gt 6913
_reflns_number_total 11314
_reflns_threshold_expression >2sigma(I)
_cod_data_source_file om100850p_si_001.cif
_cod_data_source_block guy13p21byc
_cod_depositor_comments
;
The following automatic conversions were performed:

'_symmetry_cell_setting' value 'Monoclinic' changed to 'monoclinic'
according to /home/saulius/struct/CIF-dictionaries/cif_core.dic
dictionary named 'cif_core.dic' version 2.4.1 from
2010-06-29.

'_exptl_absorpt_correction_type' value 'Multi-scan'
changed to 'multi-scan' according to
/home/saulius/struct/CIF-dictionaries/cif_core.dic dictionary named
'cif_core.dic' version 2.4.1 from 2010-06-29.

Automatic conversion script
Id: cif_fix_values 1715 2011-07-08 13:25:40Z adriana 
;
_cod_original_sg_symbol_H-M P2(1)/C
_cod_database_code 4067142

loop_
_symmetry_equiv_pos_as_xyz
'x, y, z'
'-x, y+1/2, -z+1/2'
'-x, -y, -z'
'x, -y-1/2, z-1/2'

loop_
_atom_site_label
_atom_site_type_symbol
_atom_site_fract_x
_atom_site_fract_y
_atom_site_fract_z
_atom_site_U_iso_or_equiv
_atom_site_adp_type
_atom_site_occupancy
_atom_site_symmetry_multiplicity
_atom_site_calc_flag
_atom_site_refinement_flags
_atom_site_disorder_assembly
_atom_site_disorder_group
Li1A Li 0.37274(14) 0.3523(4) 0.4132(2) 0.0436(10) Uani 1 1 d . . .
N1A N 0.37715(6) 0.37821(18) 0.31531(9) 0.0319(5) Uani 1 1 d . A .
N2A N 0.38397(6) 0.53834(17) 0.42271(8) 0.0286(4) Uani 1 1 d . A .
C1A C 0.38999(7) 0.4992(2) 0.30303(11) 0.0301(5) Uani 1 1 d . A .
C2A C 0.39125(7) 0.6055(2) 0.35887(11) 0.0301(5) Uani 1 1 d . A .
C3A C 0.40397(9) 0.5411(3) 0.23540(12) 0.0507(7) Uani 1 1 d . . .
H3A1 H 0.4336 0.5401 0.2364 0.076 Uiso 1 1 calc R A .
H3A2 H 0.3942 0.6338 0.2246 0.076 Uiso 1 1 calc R . .
H3A3 H 0.3933 0.4766 0.2011 0.076 Uiso 1 1 calc R . .
C4A C 0.35868(9) 0.7133(2) 0.33754(13) 0.0500(7) Uani 1 1 d . . .
H4A1 H 0.3327 0.6671 0.3284 0.075 Uiso 1 1 calc R A .
H4A2 H 0.3666 0.7607 0.2969 0.075 Uiso 1 1 calc R . .
H4A3 H 0.3561 0.7801 0.3738 0.075 Uiso 1 1 calc R . .
C5A C 0.43250(8) 0.6785(3) 0.35901(13) 0.0512(7) Uani 1 1 d . . .
H5A1 H 0.4343 0.7464 0.3953 0.077 Uiso 1 1 calc R A .
H5A2 H 0.4352 0.7248 0.3158 0.077 Uiso 1 1 calc R . .
H5A3 H 0.4542 0.6108 0.3660 0.077 Uiso 1 1 calc R . .
C6A C 0.37243(7) 0.2755(2) 0.26377(11) 0.0347(6) Uani 1 1 d . . .
C7A C 0.40159(8) 0.1724(2) 0.26089(12) 0.0379(6) Uani 1 1 d . A .
C8A C 0.39381(9) 0.0640(3) 0.21649(13) 0.0478(7) Uani 1 1 d . . .
H8A H 0.4132 -0.0073 0.2138 0.057 Uiso 1 1 calc R A .
C9A C 0.35908(9) 0.0576(3) 0.17668(14) 0.0541(8) Uani 1 1 d . A .
H9A H 0.3542 -0.0182 0.1474 0.065 Uiso 1 1 calc R . .
C10A C 0.33096(9) 0.1622(3) 0.17931(14) 0.0538(7) Uani 1 1 d . . .
H10A H 0.3071 0.1582 0.1508 0.065 Uiso 1 1 calc R A .
C11A C 0.33675(8) 0.2728(3) 0.22252(12) 0.0428(6) Uani 1 1 d . A .
C12A C 0.44106(8) 0.1792(2) 0.30315(13) 0.0440(6) Uani 1 1 d . . .
H12A H 0.4382 0.2522 0.3379 0.053 Uiso 1 1 calc R A .
C13A C 0.45081(12) 0.0462(3) 0.3396(2) 0.0879(12) Uani 1 1 d . A .
H13A H 0.4283 0.0210 0.3671 0.132 Uiso 1 1 calc R . .
H13B H 0.4754 0.0579 0.3685 0.132 Uiso 1 1 calc R . .
H13C H 0.4551 -0.0266 0.3067 0.132 Uiso 1 1 calc R . .
C14A C 0.47569(10) 0.2200(4) 0.26064(19) 0.0890(12) Uani 1 1 d . A .
H14A H 0.4796 0.1493 0.2266 0.134 Uiso 1 1 calc R . .
H14B H 0.5004 0.2292 0.2894 0.134 Uiso 1 1 calc R . .
H14C H 0.4695 0.3078 0.2385 0.134 Uiso 1 1 calc R . .
C15A C 0.30574(8) 0.3871(3) 0.22479(14) 0.0543(8) Uani 1 1 d . . .
H15A H 0.3211 0.4738 0.2344 0.065 Uiso 1 1 calc R A .
C16A C 0.27810(10) 0.3679(4) 0.28193(17) 0.0798(10) Uani 1 1 d . A .
H16A H 0.2618 0.2848 0.2741 0.120 Uiso 1 1 calc R . .
H16B H 0.2602 0.4476 0.2845 0.120 Uiso 1 1 calc R . .
H16C H 0.2943 0.3587 0.3243 0.120 Uiso 1 1 calc R . .
C17A C 0.28162(10) 0.4094(3) 0.15886(15) 0.0703(9) Uani 1 1 d . A .
H17A H 0.3002 0.4204 0.1225 0.105 Uiso 1 1 calc R . .
H17B H 0.2650 0.4922 0.1621 0.105 Uiso 1 1 calc R . .
H17C H 0.2641 0.3299 0.1495 0.105 Uiso 1 1 calc R . .
C18A C 0.37463(7) 0.6225(2) 0.47695(11) 0.0278(5) Uani 1 1 d . . .
C19A C 0.40435(7) 0.6738(2) 0.52416(11) 0.0321(5) Uani 1 1 d . A .
C20A C 0.39315(8) 0.7555(2) 0.57732(12) 0.0404(6) Uani 1 1 d . . .
H20A H 0.4136 0.7903 0.6080 0.048 Uiso 1 1 calc R A .
C21A C 0.35354(8) 0.7876(2) 0.58697(12) 0.0412(6) Uani 1 1 d . A .
H21A H 0.3467 0.8469 0.6225 0.049 Uiso 1 1 calc R . .
C22A C 0.32399(8) 0.7322(2) 0.54422(12) 0.0366(6) Uani 1 1 d . . .
H22A H 0.2964 0.7511 0.5515 0.044 Uiso 1 1 calc R A .
C23A C 0.33350(7) 0.6492(2) 0.49063(11) 0.0308(5) Uani 1 1 d . A .
C24A C 0.44827(7) 0.6319(3) 0.52153(13) 0.0489(7) Uani 1 1 d . . .
H24A H 0.4511 0.5780 0.4793 0.059 Uiso 1 1 calc R A .
C25A C 0.47714(10) 0.7532(4) 0.51999(17) 0.0881(12) Uani 1 1 d . A .
H25A H 0.4697 0.8117 0.4813 0.132 Uiso 1 1 calc R . .
H25B H 0.5048 0.7196 0.5162 0.132 Uiso 1 1 calc R . .
H25C H 0.4756 0.8066 0.5615 0.132 Uiso 1 1 calc R . .
C26A C 0.46047(9) 0.5379(4) 0.58119(15) 0.0777(11) Uani 1 1 d . A .
H26A H 0.4596 0.5899 0.6232 0.117 Uiso 1 1 calc R . .
H26B H 0.4879 0.5035 0.5762 0.117 Uiso 1 1 calc R . .
H26C H 0.4417 0.4603 0.5822 0.117 Uiso 1 1 calc R . .
C27A C 0.29958(7) 0.5765(2) 0.45110(13) 0.0410(6) Uani 1 1 d . . .
H27A H 0.3108 0.5403 0.4090 0.049 Uiso 1 1 calc R A .
C28A C 0.28558(8) 0.4534(3) 0.49161(15) 0.0536(7) Uani 1 1 d . A .
H28A H 0.3088 0.3944 0.5037 0.080 Uiso 1 1 calc R . .
H28B H 0.2655 0.4010 0.4645 0.080 Uiso 1 1 calc R . .
H28C H 0.2735 0.4859 0.5326 0.080 Uiso 1 1 calc R . .
C29A C 0.26367(8) 0.6677(3) 0.43062(16) 0.0605(8) Uani 1 1 d . A .
H29A H 0.2511 0.7012 0.4710 0.091 Uiso 1 1 calc R . .
H29B H 0.2439 0.6146 0.4032 0.091 Uiso 1 1 calc R . .
H29C H 0.2729 0.7459 0.4046 0.091 Uiso 1 1 calc R . .
O1C O 0.37159(7) 0.19183(18) 0.46671(9) 0.0690(6) Uani 1 1 d D A .
C3C C 0.34792(12) 0.0689(3) 0.46032(19) 0.0822(11) Uani 1 1 d . . .
H3C1 H 0.3295 0.0631 0.4978 0.099 Uiso 1 1 calc R A .
H3C2 H 0.3659 -0.0122 0.4628 0.099 Uiso 1 1 calc R . .
C4C C 0.32434(10) 0.0685(3) 0.3964(2) 0.0769(10) Uani 1 1 d . A .
H4C1 H 0.3080 0.1522 0.3927 0.115 Uiso 1 1 calc R . .
H4C2 H 0.3066 -0.0120 0.3943 0.115 Uiso 1 1 calc R . .
H4C3 H 0.3426 0.0650 0.3594 0.115 Uiso 1 1 calc R . .
C21C C 0.3792(3) 0.2213(9) 0.5377(2) 0.061(3) Uiso 0.40 1 d PD A 1
H21P H 0.3562 0.1899 0.5634 0.074 Uiso 0.40 1 calc PR A 1
H21Q H 0.3825 0.3214 0.5446 0.074 Uiso 0.40 1 calc PR A 1
C11C C 0.4172(3) 0.1473(14) 0.5616(4) 0.069(3) Uiso 0.40 1 d PD A 1
H11P H 0.4110 0.0506 0.5698 0.103 Uiso 0.40 1 calc PR A 1
H11Q H 0.4281 0.1895 0.6034 0.103 Uiso 0.40 1 calc PR A 1
H11R H 0.4372 0.1536 0.5272 0.103 Uiso 0.40 1 calc PR A 1
C22C C 0.4116(2) 0.172(2) 0.4989(6) 0.084(5) Uiso 0.20 1 d PDU A 2
H22P H 0.4296 0.2473 0.4863 0.101 Uiso 0.20 1 calc PR A 2
H22Q H 0.4231 0.0842 0.4834 0.101 Uiso 0.20 1 calc PR A 2
C12C C 0.4088(6) 0.168(3) 0.5738(6) 0.090(5) Uiso 0.20 1 d PDU A 2
H12P H 0.3869 0.1068 0.5855 0.136 Uiso 0.20 1 calc PR A 2
H12Q H 0.4033 0.2611 0.5902 0.136 Uiso 0.20 1 calc PR A 2
H12R H 0.4344 0.1352 0.5947 0.136 Uiso 0.20 1 calc PR A 2
C23C C 0.3934(3) 0.2098(11) 0.5320(3) 0.082(3) Uiso 0.40 1 d PD A 3
H23P H 0.3742 0.1978 0.5680 0.099 Uiso 0.40 1 calc PR A 3
H23Q H 0.4039 0.3048 0.5350 0.099 Uiso 0.40 1 calc PR A 3
C13C C 0.4279(3) 0.1121(11) 0.5443(5) 0.090(3) Uiso 0.40 1 d PD A 3
H13P H 0.4174 0.0209 0.5546 0.135 Uiso 0.40 1 calc PR A 3
H13Q H 0.4453 0.1447 0.5823 0.135 Uiso 0.40 1 calc PR A 3
H13R H 0.4436 0.1068 0.5040 0.135 Uiso 0.40 1 calc PR A 3
Li1B Li 0.13329(13) 0.1739(4) 0.14912(19) 0.0378(10) Uani 1 1 d . . .
N1B N 0.13540(6) -0.02787(17) 0.14277(9) 0.0302(4) Uani 1 1 d . . .
N2B N 0.13038(5) 0.17549(17) 0.05583(9) 0.0276(4) Uani 1 1 d . . .
C1B C 0.13439(7) -0.0678(2) 0.08193(12) 0.0344(6) Uani 1 1 d . . .
C2B C 0.13189(7) 0.0389(2) 0.02600(11) 0.0282(5) Uani 1 1 d . . .
C3B C 0.13538(13) -0.2166(3) 0.06257(15) 0.0822(12) Uani 1 1 d . . .
H3B1 H 0.1424 -0.2723 0.1025 0.123 Uiso 1 1 calc R . .
H3B2 H 0.1556 -0.2305 0.0291 0.123 Uiso 1 1 calc R . .
H3B3 H 0.1088 -0.2442 0.0435 0.123 Uiso 1 1 calc R . .
C4B C 0.16930(9) 0.0192(3) -0.01529(15) 0.0581(8) Uani 1 1 d . . .
H4B1 H 0.1678 0.0818 -0.0539 0.087 Uiso 1 1 calc R . .
H4B2 H 0.1703 -0.0758 -0.0313 0.087 Uiso 1 1 calc R . .
H4B3 H 0.1937 0.0390 0.0129 0.087 Uiso 1 1 calc R . .
C5B C 0.09514(8) 0.0020(3) -0.02053(14) 0.0532(8) Uani 1 1 d . . .
H5B1 H 0.0712 -0.0059 0.0060 0.080 Uiso 1 1 calc R . .
H5B2 H 0.1000 -0.0857 -0.0428 0.080 Uiso 1 1 calc R . .
H5B3 H 0.0908 0.0740 -0.0545 0.080 Uiso 1 1 calc R . .
C6B C 0.13740(8) -0.1205(2) 0.19871(11) 0.0343(6) Uani 1 1 d . . .
C7B C 0.10141(9) -0.1755(2) 0.22215(12) 0.0436(7) Uani 1 1 d . . .
C8B C 0.10429(10) -0.2479(3) 0.28231(14) 0.0550(8) Uani 1 1 d . . .
H8B H 0.0804 -0.2845 0.2998 0.066 Uiso 1 1 calc R . .
C9B C 0.14017(12) -0.2679(3) 0.31689(14) 0.0610(9) Uani 1 1 d . . .
H9B H 0.1410 -0.3173 0.3581 0.073 Uiso 1 1 calc R . .
C10B C 0.17534(10) -0.2170(3) 0.29261(13) 0.0549(8) Uani 1 1 d . . .
H10B H 0.2003 -0.2331 0.3169 0.066 Uiso 1 1 calc R . .
C11B C 0.17477(8) -0.1423(2) 0.23287(12) 0.0402(6) Uani 1 1 d . C .
C12B C 0.06093(9) -0.1569(3) 0.18396(15) 0.0556(8) Uani 1 1 d . . .
H12B H 0.0665 -0.1158 0.1394 0.067 Uiso 1 1 calc R . .
C13B C 0.03944(11) -0.2923(3) 0.1701(2) 0.0947(13) Uani 1 1 d . . .
H13D H 0.0577 -0.3556 0.1483 0.142 Uiso 1 1 calc R . .
H13E H 0.0154 -0.2766 0.1405 0.142 Uiso 1 1 calc R . .
H13F H 0.0314 -0.3322 0.2126 0.142 Uiso 1 1 calc R . .
C14B C 0.03351(11) -0.0583(4) 0.2184(2) 0.1007(14) Uani 1 1 d . . .
H14D H 0.0293 -0.0910 0.2641 0.151 Uiso 1 1 calc R . .
H14E H 0.0074 -0.0530 0.1930 0.151 Uiso 1 1 calc R . .
H14F H 0.0460 0.0329 0.2206 0.151 Uiso 1 1 calc R . .
C15B C 0.21345(8) -0.0864(2) 0.20641(13) 0.0488(7) Uani 1 1 d D . .
H15B H 0.2060 -0.0571 0.1593 0.059 Uiso 1 1 calc R B 1
C161 C 0.2479(2) -0.1907(7) 0.1997(4) 0.093(3) Uani 0.50 1 d PD C 1
H16D H 0.2371 -0.2745 0.1782 0.140 Uiso 0.50 1 calc PR C 1
H16E H 0.2598 -0.2129 0.2445 0.140 Uiso 0.50 1 calc PR C 1
H16F H 0.2686 -0.1511 0.1723 0.140 Uiso 0.50 1 calc PR C 1
C171 C 0.2294(2) 0.0422(6) 0.2410(5) 0.098(3) Uani 0.50 1 d PD C 1
H17D H 0.2502 0.0837 0.2144 0.146 Uiso 0.50 1 calc PR C 1
H17E H 0.2411 0.0186 0.2858 0.146 Uiso 0.50 1 calc PR C 1
H17F H 0.2072 0.1075 0.2454 0.146 Uiso 0.50 1 calc PR C 1
C162 C 0.2308(2) -0.1856(8) 0.1578(3) 0.080(2) Uani 0.50 1 d PD C 2
H16G H 0.2545 -0.1444 0.1382 0.120 Uiso 0.50 1 calc PR C 2
H16H H 0.2104 -0.2069 0.1219 0.120 Uiso 0.50 1 calc PR C 2
H16I H 0.2388 -0.2702 0.1815 0.120 Uiso 0.50 1 calc PR C 2
C172 C 0.2439(2) -0.0532(9) 0.2643(3) 0.083(2) Uani 0.50 1 d PD C 2
H17G H 0.2544 -0.1388 0.2842 0.124 Uiso 0.50 1 calc PR C 2
H17H H 0.2305 0.0000 0.2985 0.124 Uiso 0.50 1 calc PR C 2
H17I H 0.2662 0.0006 0.2474 0.124 Uiso 0.50 1 calc PR C 2
C18B C 0.11585(6) 0.2851(2) 0.01543(10) 0.0272(5) Uani 1 1 d . . .
C19B C 0.07407(7) 0.3210(2) 0.01381(11) 0.0291(5) Uani 1 1 d . . .
C20B C 0.05973(7) 0.4323(2) -0.02340(12) 0.0365(6) Uani 1 1 d . . .
H20B H 0.0317 0.4536 -0.0242 0.044 Uiso 1 1 calc R . .
C21B C 0.08505(8) 0.5133(2) -0.05942(12) 0.0402(6) Uani 1 1 d . . .
H21B H 0.0746 0.5875 -0.0859 0.048 Uiso 1 1 calc R . .
C22B C 0.12558(8) 0.4844(2) -0.05621(11) 0.0368(6) Uani 1 1 d . . .
H22B H 0.1432 0.5414 -0.0800 0.044 Uiso 1 1 calc R . .
C23B C 0.14172(7) 0.3744(2) -0.01926(11) 0.0297(5) Uani 1 1 d . . .
C24B C 0.04471(7) 0.2444(2) 0.05654(12) 0.0343(6) Uani 1 1 d . . .
H24B H 0.0586 0.1594 0.0737 0.041 Uiso 1 1 calc R . .
C25B C 0.03439(8) 0.3300(3) 0.11733(13) 0.0474(7) Uani 1 1 d . . .
H25D H 0.0593 0.3562 0.1427 0.071 Uiso 1 1 calc R . .
H25E H 0.0174 0.2761 0.1462 0.071 Uiso 1 1 calc R . .
H25F H 0.0198 0.4129 0.1022 0.071 Uiso 1 1 calc R . .
C26B C 0.00569(7) 0.1999(3) 0.01789(14) 0.0492(7) Uani 1 1 d . . .
H26D H -0.0100 0.2814 0.0041 0.074 Uiso 1 1 calc R . .
H26E H -0.0103 0.1424 0.0469 0.074 Uiso 1 1 calc R . .
H26F H 0.0124 0.1475 -0.0220 0.074 Uiso 1 1 calc R . .
C27B C 0.18726(7) 0.3599(3) -0.01379(13) 0.0387(6) Uani 1 1 d . . .
H27B H 0.1934(6) 0.283(2) 0.0135(11) 0.033(6) Uiso 1 1 d . . .
C28B C 0.20573(8) 0.3344(3) -0.08156(14) 0.0557(8) Uani 1 1 d . . .
H28D H 0.1955 0.2476 -0.1005 0.084 Uiso 1 1 calc R . .
H28E H 0.2352 0.3297 -0.0751 0.084 Uiso 1 1 calc R . .
H28F H 0.1983 0.4097 -0.1124 0.084 Uiso 1 1 calc R . .
C29B C 0.20731(9) 0.4880(3) 0.01814(15) 0.0582(8) Uani 1 1 d . . .
H29D H 0.2021 0.5673 -0.0113 0.087 Uiso 1 1 calc R . .
H29E H 0.2365 0.4730 0.0242 0.087 Uiso 1 1 calc R . .
H29F H 0.1961 0.5053 0.0619 0.087 Uiso 1 1 calc R . .
O1D O 0.12916(5) 0.26743(15) 0.23282(8) 0.0419(4) Uani 1 1 d . . .
C1D C 0.07471(10) 0.2649(3) 0.31164(15) 0.0694(9) Uani 1 1 d . . .
H1D1 H 0.0777 0.3631 0.3213 0.104 Uiso 1 1 calc R . .
H3D1 H 0.0657 0.2174 0.3516 0.104 Uiso 1 1 calc R . .
H2D1 H 0.0547 0.2518 0.2743 0.104 Uiso 1 1 calc R . .
C2D C 0.11462(8) 0.2070(3) 0.29288(12) 0.0488(7) Uani 1 1 d . . .
H1D2 H 0.1348 0.2223 0.3305 0.059 Uiso 1 1 calc R . .
H2D2 H 0.1118 0.1067 0.2862 0.059 Uiso 1 1 calc R . .
C3D C 0.14135(12) 0.4065(3) 0.24175(16) 0.0737(10) Uani 1 1 d . . .
H1D3 H 0.1614 0.4135 0.2802 0.088 Uiso 1 1 calc R . .
H2D3 H 0.1177 0.4636 0.2518 0.088 Uiso 1 1 calc R . .
C4D C 0.15899(11) 0.4563(3) 0.18108(16) 0.0717(10) Uani 1 1 d . . .
H4D1 H 0.1828 0.4011 0.1720 0.107 Uiso 1 1 calc R . .
H4D2 H 0.1670 0.5525 0.1872 0.107 Uiso 1 1 calc R . .
H4D3 H 0.1391 0.4489 0.1431 0.107 Uiso 1 1 calc R . .

loop_
_atom_site_aniso_label
_atom_site_aniso_U_11
_atom_site_aniso_U_22
_atom_site_aniso_U_33
_atom_site_aniso_U_23
_atom_site_aniso_U_13
_atom_site_aniso_U_12
Li1A 0.064(3) 0.032(2) 0.036(2) 0.0016(18) 0.014(2) -0.002(2)
N1A 0.0398(12) 0.0269(10) 0.0292(11) -0.0032(8) 0.0041(9) 0.0006(9)
N2A 0.0392(12) 0.0242(9) 0.0224(10) -0.0021(8) 0.0035(8) 0.0019(8)
C1A 0.0340(14) 0.0302(12) 0.0261(12) 0.0017(10) 0.0017(10) 0.0029(11)
C2A 0.0407(14) 0.0237(11) 0.0261(12) 0.0023(9) 0.0031(10) -0.0002(10)
C3A 0.081(2) 0.0421(15) 0.0303(14) 0.0010(12) 0.0148(14) -0.0070(14)
C4A 0.077(2) 0.0378(14) 0.0361(15) 0.0098(12) 0.0118(14) 0.0195(14)
C5A 0.0639(19) 0.0516(16) 0.0377(15) 0.0062(12) 0.0005(13) -0.0234(14)
C6A 0.0454(15) 0.0317(13) 0.0277(13) -0.0054(10) 0.0096(11) -0.0049(11)
C7A 0.0477(16) 0.0308(13) 0.0361(14) -0.0047(11) 0.0120(12) -0.0037(12)
C8A 0.0607(19) 0.0355(14) 0.0484(17) -0.0115(12) 0.0161(14) -0.0021(13)
C9A 0.066(2) 0.0463(16) 0.0503(18) -0.0226(13) 0.0083(15) -0.0118(15)
C10A 0.0574(19) 0.0553(17) 0.0484(17) -0.0177(14) -0.0002(14) -0.0081(15)
C11A 0.0481(17) 0.0429(15) 0.0375(15) -0.0102(12) 0.0035(12) -0.0019(13)
C12A 0.0479(17) 0.0347(14) 0.0500(16) -0.0070(12) 0.0092(13) 0.0064(12)
C13A 0.099(3) 0.055(2) 0.106(3) 0.0131(19) -0.028(2) 0.0015(19)
C14A 0.051(2) 0.124(3) 0.092(3) 0.001(2) 0.0091(19) -0.016(2)
C15A 0.0510(18) 0.0575(18) 0.0531(18) -0.0144(14) -0.0116(14) 0.0035(14)
C16A 0.076(2) 0.099(3) 0.065(2) -0.0118(19) 0.0106(19) 0.030(2)
C17A 0.071(2) 0.077(2) 0.061(2) -0.0037(17) -0.0123(17) 0.0102(18)
C18A 0.0350(14) 0.0212(11) 0.0272(12) 0.0001(9) 0.0031(10) 0.0008(10)
C19A 0.0332(14) 0.0361(13) 0.0273(13) -0.0021(10) 0.0040(10) -0.0048(11)
C20A 0.0478(17) 0.0392(14) 0.0342(14) -0.0072(11) 0.0031(12) -0.0090(12)
C21A 0.0573(18) 0.0330(13) 0.0346(14) -0.0065(11) 0.0137(13) 0.0031(12)
C22A 0.0374(15) 0.0355(13) 0.0379(14) 0.0043(11) 0.0101(11) 0.0079(11)
C23A 0.0319(14) 0.0295(12) 0.0312(13) 0.0032(10) 0.0025(10) 0.0006(10)
C24A 0.0320(15) 0.082(2) 0.0325(15) -0.0069(14) 0.0033(11) -0.0053(14)
C25A 0.052(2) 0.150(4) 0.062(2) -0.025(2) 0.0085(17) -0.043(2)
C26A 0.050(2) 0.132(3) 0.0500(19) 0.0012(19) -0.0024(15) 0.036(2)
C27A 0.0322(14) 0.0465(15) 0.0441(15) 0.0002(12) 0.0001(12) -0.0013(12)
C28A 0.0419(17) 0.0469(16) 0.072(2) 0.0024(14) -0.0010(14) -0.0103(13)
C29A 0.0382(17) 0.0665(19) 0.076(2) 0.0170(16) -0.0080(15) 0.0019(14)
O1C 0.1182(19) 0.0367(10) 0.0514(12) 0.0113(9) -0.0028(12) -0.0181(11)
C3C 0.125(3) 0.0395(17) 0.083(3) 0.0118(17) 0.016(2) -0.0156(19)
C4C 0.060(2) 0.0453(18) 0.125(3) 0.0000(19) 0.007(2) -0.0016(16)
Li1B 0.050(3) 0.031(2) 0.032(2) -0.0026(17) 0.0010(19) 0.0021(18)
N1B 0.0379(12) 0.0232(9) 0.0299(11) 0.0009(8) 0.0040(9) 0.0021(8)
N2B 0.0323(11) 0.0250(10) 0.0252(10) 0.0030(8) -0.0002(8) 0.0032(8)
C1B 0.0463(16) 0.0241(12) 0.0329(14) -0.0025(10) 0.0021(11) 0.0046(11)
C2B 0.0296(13) 0.0286(12) 0.0264(12) -0.0009(10) 0.0022(10) 0.0050(10)
C3B 0.176(4) 0.0279(14) 0.0423(18) -0.0044(13) 0.003(2) 0.0129(19)
C4B 0.060(2) 0.0504(16) 0.067(2) -0.0151(14) 0.0309(16) -0.0020(14)
C5B 0.0611(19) 0.0385(15) 0.0573(18) -0.0172(13) -0.0238(14) 0.0098(13)
C6B 0.0582(17) 0.0200(11) 0.0250(13) -0.0006(9) 0.0047(12) 0.0033(11)
C7B 0.068(2) 0.0269(12) 0.0374(15) -0.0009(11) 0.0155(13) -0.0071(13)
C8B 0.092(2) 0.0347(14) 0.0405(17) 0.0008(12) 0.0193(16) -0.0129(15)
C9B 0.117(3) 0.0358(15) 0.0305(16) 0.0052(12) 0.0066(18) -0.0064(17)
C10B 0.090(2) 0.0360(15) 0.0368(16) 0.0019(12) -0.0122(15) 0.0040(15)
C11B 0.0622(18) 0.0251(12) 0.0329(14) -0.0003(10) -0.0007(13) 0.0020(12)
C12B 0.0564(19) 0.0532(17) 0.0587(19) 0.0108(14) 0.0169(15) -0.0080(15)
C13B 0.096(3) 0.067(2) 0.117(3) -0.017(2) -0.026(2) -0.017(2)
C14B 0.071(3) 0.082(3) 0.148(4) -0.040(3) -0.004(2) 0.005(2)
C15B 0.0546(18) 0.0499(16) 0.0410(16) 0.0044(13) -0.0073(13) 0.0055(14)
C161 0.118(8) 0.087(5) 0.078(6) -0.009(5) 0.032(5) 0.033(5)
C171 0.073(6) 0.074(5) 0.150(9) -0.046(6) 0.048(5) -0.027(4)
C162 0.089(6) 0.094(6) 0.061(5) -0.030(5) 0.038(4) -0.011(5)
C172 0.080(6) 0.112(6) 0.057(4) -0.027(5) 0.016(4) -0.036(5)
C18B 0.0295(13) 0.0275(12) 0.0246(12) -0.0015(9) 0.0002(10) 0.0005(10)
C19B 0.0323(13) 0.0267(12) 0.0283(12) -0.0013(10) 0.0008(10) 0.0034(10)
C20B 0.0336(14) 0.0363(13) 0.0397(14) 0.0030(11) 0.0028(11) 0.0115(11)
C21B 0.0492(17) 0.0335(13) 0.0378(14) 0.0096(11) 0.0014(12) 0.0123(12)
C22B 0.0460(16) 0.0327(13) 0.0319(14) 0.0068(11) 0.0043(11) -0.0011(12)
C23B 0.0335(14) 0.0306(12) 0.0252(12) 0.0017(10) 0.0029(10) 0.0013(10)
C24B 0.0292(13) 0.0335(13) 0.0406(14) 0.0024(11) 0.0036(11) 0.0024(11)
C25B 0.0451(17) 0.0528(16) 0.0450(16) 0.0018(13) 0.0099(13) 0.0018(13)
C26B 0.0343(15) 0.0470(15) 0.0659(19) -0.0045(14) 0.0002(13) -0.0017(12)
C27B 0.0315(14) 0.0405(14) 0.0442(16) 0.0122(12) 0.0028(11) -0.0027(12)
C28B 0.0414(17) 0.0681(19) 0.0592(19) 0.0173(15) 0.0164(14) 0.0059(14)
C29B 0.0517(18) 0.0556(17) 0.066(2) 0.0104(15) -0.0043(15) -0.0136(14)
O1D 0.0597(12) 0.0322(9) 0.0340(10) -0.0046(7) 0.0056(8) -0.0032(8)
C1D 0.080(2) 0.079(2) 0.0510(19) 0.0043(16) 0.0193(17) 0.0165(18)
C2D 0.065(2) 0.0498(16) 0.0313(15) 0.0024(12) 0.0015(13) 0.0030(14)
C3D 0.122(3) 0.0379(16) 0.061(2) -0.0102(15) 0.010(2) -0.0201(18)
C4D 0.104(3) 0.0423(17) 0.069(2) 0.0016(15) 0.0078(19) -0.0159(17)

loop_
_atom_type_symbol
_atom_type_description
_atom_type_scat_dispersion_real
_atom_type_scat_dispersion_imag
_atom_type_scat_source
C C 0.0033 0.0016 'International Tables Vol C Tables 4.2.6.8 and 6.1.1.4'
H H 0.0000 0.0000 'International Tables Vol C Tables 4.2.6.8 and 6.1.1.4'
Li Li -0.0003 0.0001 'International Tables Vol C Tables 4.2.6.8 and 6.1.1.4'
N N 0.0061 0.0033 'International Tables Vol C Tables 4.2.6.8 and 6.1.1.4'
O O 0.0106 0.0060 'International Tables Vol C Tables 4.2.6.8 and 6.1.1.4'

loop_
_geom_angle_atom_site_label_1
_geom_angle_atom_site_label_2
_geom_angle_atom_site_label_3
_geom_angle
N2A Li1A O1C 139.3(2)
N2A Li1A N1A 87.22(17)
O1C Li1A N1A 131.6(2)
N2A Li1A C1A 61.14(13)
O1C Li1A C1A 154.7(2)
N1A Li1A C1A 26.35(8)
N2A Li1A C22C 118.7(4)
O1C Li1A C22C 30.4(3)
N1A Li1A C22C 130.0(4)
C1A Li1A C22C 137.4(3)
N2A Li1A C2A 29.02(9)
O1C Li1A C2A 164.7(2)
N1A Li1A C2A 58.21(12)
C1A Li1A C2A 32.15(8)
C22C Li1A C2A 135.3(4)
N2A Li1A C21C 110.5(2)
O1C Li1A C21C 28.84(17)
N1A Li1A C21C 158.2(2)
C1A Li1A C21C 162.5(3)
C22C Li1A C21C 30.2(3)
C2A Li1A C21C 138.2(2)
C1A N1A C6A 121.95(19)
C1A N1A Li1A 110.35(18)
C6A N1A Li1A 127.21(18)
C18A N2A C2A 117.49(16)
C18A N2A Li1A 126.67(19)
C2A N2A Li1A 112.90(17)
N1A C1A C3A 122.8(2)
N1A C1A C2A 118.95(19)
C3A C1A C2A 118.25(19)
N1A C1A Li1A 43.30(14)
C3A C1A Li1A 163.37(18)
C2A C1A Li1A 76.42(14)
N2A C2A C1A 109.44(16)
N2A C2A C5A 113.07(18)
C1A C2A C5A 107.86(19)
N2A C2A C4A 113.42(19)
C1A C2A C4A 105.60(18)
C5A C2A C4A 107.1(2)
N2A C2A Li1A 38.08(12)
C1A C2A Li1A 71.43(14)
C5A C2A Li1A 128.59(18)
C4A C2A Li1A 122.95(18)
C1A C3A H3A1 109.5
C1A C3A H3A2 109.5
H3A1 C3A H3A2 109.5
C1A C3A H3A3 109.5
H3A1 C3A H3A3 109.5
H3A2 C3A H3A3 109.5
C2A C4A H4A1 109.5
C2A C4A H4A2 109.5
H4A1 C4A H4A2 109.5
C2A C4A H4A3 109.5
H4A1 C4A H4A3 109.5
H4A2 C4A H4A3 109.5
C2A C5A H5A1 109.5
C2A C5A H5A2 109.5
H5A1 C5A H5A2 109.5
C2A C5A H5A3 109.5
H5A1 C5A H5A3 109.5
H5A2 C5A H5A3 109.5
C7A C6A C11A 121.7(2)
C7A C6A N1A 118.7(2)
C11A C6A N1A 119.2(2)
C8A C7A C6A 117.7(2)
C8A C7A C12A 120.7(2)
C6A C7A C12A 121.6(2)
C9A C8A C7A 121.8(3)
C9A C8A H8A 119.1
C7A C8A H8A 119.1
C8A C9A C10A 119.6(2)
C8A C9A H9A 120.2
C10A C9A H9A 120.2
C11A C10A C9A 121.6(3)
C11A C10A H10A 119.2
C9A C10A H10A 119.2
C10A C11A C6A 117.6(2)
C10A C11A C15A 121.1(2)
C6A C11A C15A 121.3(2)
C13A C12A C14A 110.1(3)
C13A C12A C7A 112.7(2)
C14A C12A C7A 110.9(2)
C13A C12A H12A 107.6
C14A C12A H12A 107.6
C7A C12A H12A 107.6
C12A C13A H13A 109.5
C12A C13A H13B 109.5
H13A C13A H13B 109.5
C12A C13A H13C 109.5
H13A C13A H13C 109.5
H13B C13A H13C 109.5
C12A C14A H14A 109.5
C12A C14A H14B 109.5
H14A C14A H14B 109.5
C12A C14A H14C 109.5
H14A C14A H14C 109.5
H14B C14A H14C 109.5
C16A C15A C17A 110.9(3)
C16A C15A C11A 111.7(3)
C17A C15A C11A 114.0(2)
C16A C15A H15A 106.6
C17A C15A H15A 106.6
C11A C15A H15A 106.6
C15A C16A H16A 109.5
C15A C16A H16B 109.5
H16A C16A H16B 109.5
C15A C16A H16C 109.5
H16A C16A H16C 109.5
H16B C16A H16C 109.5
C15A C17A H17A 109.5
C15A C17A H17B 109.5
H17A C17A H17B 109.5
C15A C17A H17C 109.5
H17A C17A H17C 109.5
H17B C17A H17C 109.5
N2A C18A C19A 122.9(2)
N2A C18A C23A 120.28(19)
C19A C18A C23A 116.54(19)
C20A C19A C18A 120.2(2)
C20A C19A C24A 118.4(2)
C18A C19A C24A 121.2(2)
C21A C20A C19A 122.2(2)
C21A C20A H20A 118.9
C19A C20A H20A 118.9
C20A C21A C22A 118.7(2)
C20A C21A H21A 120.7
C22A C21A H21A 120.7
C21A C22A C23A 121.5(2)
C21A C22A H22A 119.3
C23A C22A H22A 119.3
C22A C23A C18A 120.7(2)
C22A C23A C27A 118.7(2)
C18A C23A C27A 120.4(2)
C19A C24A C25A 113.5(3)
C19A C24A C26A 110.4(2)
C25A C24A C26A 109.7(2)
C19A C24A H24A 107.7
C25A C24A H24A 107.7
C26A C24A H24A 107.7
C24A C25A H25A 109.5
C24A C25A H25B 109.5
H25A C25A H25B 109.5
C24A C25A H25C 109.5
H25A C25A H25C 109.5
H25B C25A H25C 109.5
C24A C26A H26A 109.5
C24A C26A H26B 109.5
H26A C26A H26B 109.5
C24A C26A H26C 109.5
H26A C26A H26C 109.5
H26B C26A H26C 109.5
C23A C27A C29A 114.5(2)
C23A C27A C28A 109.2(2)
C29A C27A C28A 110.1(2)
C23A C27A H27A 107.6
C29A C27A H27A 107.6
C28A C27A H27A 107.6
C27A C28A H28A 109.5
C27A C28A H28B 109.5
H28A C28A H28B 109.5
C27A C28A H28C 109.5
H28A C28A H28C 109.5
H28B C28A H28C 109.5
C27A C29A H29A 109.5
C27A C29A H29B 109.5
H29A C29A H29B 109.5
C27A C29A H29C 109.5
H29A C29A H29C 109.5
H29B C29A H29C 109.5
C3C O1C C21C 108.6(4)
C3C O1C C22C 114.1(8)
C21C O1C C22C 59.3(7)
C3C O1C C23C 114.9(5)
C21C O1C C23C 19.8(5)
C22C O1C C23C 39.5(6)
C3C O1C Li1A 131.8(2)
C21C O1C Li1A 112.2(4)
C22C O1C Li1A 108.3(8)
C23C O1C Li1A 112.2(5)
O1C C3C C4C 110.2(3)
O1C C3C H3C1 109.6
C4C C3C H3C1 109.6
O1C C3C H3C2 109.6
C4C C3C H3C2 109.6
H3C1 C3C H3C2 108.1
C3C C4C H4C1 109.5
C3C C4C H4C2 109.5
H4C1 C4C H4C2 109.5
C3C C4C H4C3 109.5
H4C1 C4C H4C3 109.5
H4C2 C4C H4C3 109.5
O1C C21C C11C 108.3(5)
O1C C21C Li1A 39.0(2)
C11C C21C Li1A 121.7(6)
O1C C21C H21P 110.0
C11C C21C H21P 110.0
Li1A C21C H21P 125.2
O1C C21C H21Q 110.0
C11C C21C H21Q 110.0
Li1A C21C H21Q 71.1
H21P C21C H21Q 108.4
O1C C22C C12C 109.8(6)
O1C C22C Li1A 41.2(5)
C12C C22C Li1A 125.8(11)
O1C C22C H22P 109.7
C12C C22C H22P 109.7
Li1A C22C H22P 68.5
O1C C22C H22Q 109.7
C12C C22C H22Q 109.7
Li1A C22C H22Q 122.5
H22P C22C H22Q 108.2
C22C C12C H12P 109.5
C22C C12C H12Q 109.5
H12P C12C H12Q 109.5
C22C C12C H12R 109.5
H12P C12C H12R 109.5
H12Q C12C H12R 109.5
O1C C23C C13C 114.0(5)
O1C C23C H23P 108.8
C13C C23C H23P 108.8
O1C C23C H23Q 108.8
C13C C23C H23Q 108.8
H23P C23C H23Q 107.6
N2B Li1B O1D 150.1(2)
N2B Li1B N1B 86.80(17)
O1D Li1B N1B 122.4(2)
N2B Li1B C1B 60.92(12)
O1D Li1B C1B 148.1(2)
N1B Li1B C1B 25.88(9)
N2B Li1B C2B 28.76(9)
O1D Li1B C2B 174.9(2)
N1B Li1B C2B 58.05(12)
C1B Li1B C2B 32.17(8)
C1B N1B C6B 123.12(18)
C1B N1B Li1B 111.54(18)
C6B N1B Li1B 125.33(18)
C18B N2B C2B 118.48(17)
C18B N2B Li1B 125.28(18)
C2B N2B Li1B 113.52(17)
N1B C1B C3B 122.7(2)
N1B C1B C2B 119.08(19)
C3B C1B C2B 118.2(2)
N1B C1B Li1B 42.57(13)
C3B C1B Li1B 165.32(19)
C2B C1B Li1B 76.51(14)
N2B C2B C1B 109.03(17)
N2B C2B C5B 114.62(18)
C1B C2B C5B 107.06(19)
N2B C2B C4B 112.21(19)
C1B C2B C4B 106.98(19)
C5B C2B C4B 106.6(2)
N2B C2B Li1B 37.72(11)
C1B C2B Li1B 71.32(14)
C5B C2B Li1B 128.29(18)
C4B C2B Li1B 123.69(18)
C1B C3B H3B1 109.5
C1B C3B H3B2 109.5
H3B1 C3B H3B2 109.5
C1B C3B H3B3 109.5
H3B1 C3B H3B3 109.5
H3B2 C3B H3B3 109.5
C2B C4B H4B1 109.5
C2B C4B H4B2 109.5
H4B1 C4B H4B2 109.5
C2B C4B H4B3 109.5
H4B1 C4B H4B3 109.5
H4B2 C4B H4B3 109.5
C2B C5B H5B1 109.5
C2B C5B H5B2 109.5
H5B1 C5B H5B2 109.5
C2B C5B H5B3 109.5
H5B1 C5B H5B3 109.5
H5B2 C5B H5B3 109.5
C11B C6B C7B 121.7(2)
C11B C6B N1B 118.6(2)
C7B C6B N1B 119.4(2)
C8B C7B C6B 117.2(3)
C8B C7B C12B 120.8(3)
C6B C7B C12B 122.0(2)
C9B C8B C7B 122.0(3)
C9B C8B H8B 119.0
C7B C8B H8B 119.0
C8B C9B C10B 120.4(3)
C8B C9B H9B 119.8
C10B C9B H9B 119.8
C9B C10B C11B 120.9(3)
C9B C10B H10B 119.6
C11B C10B H10B 119.6
C10B C11B C6B 117.8(3)
C10B C11B C15B 120.7(2)
C6B C11B C15B 121.4(2)
C14B C12B C13B 110.3(3)
C14B C12B C7B 112.7(3)
C13B C12B C7B 112.4(2)
C14B C12B H12B 107.0
C13B C12B H12B 107.0
C7B C12B H12B 107.0
C12B C13B H13D 109.5
C12B C13B H13E 109.5
H13D C13B H13E 109.5
C12B C13B H13F 109.5
H13D C13B H13F 109.5
H13E C13B H13F 109.5
C12B C14B H14D 109.5
C12B C14B H14E 109.5
H14D C14B H14E 109.5
C12B C14B H14F 109.5
H14D C14B H14F 109.5
H14E C14B H14F 109.5
C162 C15B C171 133.7(5)
C162 C15B C11B 110.7(4)
C171 C15B C11B 114.9(4)
C162 C15B C172 111.3(4)
C171 C15B C172 43.8(4)
C11B C15B C172 110.6(3)
C162 C15B C161 37.8(3)
C171 C15B C161 110.1(4)
C11B C15B C161 116.0(4)
C172 C15B C161 75.0(4)
C162 C15B H15B 70.3
C171 C15B H15B 104.8
C11B C15B H15B 104.8
C172 C15B H15B 140.4
C161 C15B H15B 104.8
C15B C161 H16D 109.5
C15B C161 H16E 109.5
C15B C161 H16F 109.5
C15B C171 H17D 109.5
C15B C171 H17E 109.5
C15B C171 H17F 109.5
C15B C162 H16G 109.5
C15B C162 H16H 109.5
H16G C162 H16H 109.5
C15B C162 H16I 109.5
H16G C162 H16I 109.5
H16H C162 H16I 109.5
C15B C172 H17G 109.5
C15B C172 H17H 109.5
H17G C172 H17H 109.5
C15B C172 H17I 109.5
H17G C172 H17I 109.5
H17H C172 H17I 109.5
N2B C18B C23B 122.95(19)
N2B C18B C19B 120.14(19)
C23B C18B C19B 116.54(19)
C20B C19B C18B 120.7(2)
C20B C19B C24B 118.2(2)
C18B C19B C24B 121.00(19)
C21B C20B C19B 121.7(2)
C21B C20B H20B 119.2
C19B C20B H20B 119.2
C22B C21B C20B 118.7(2)
C22B C21B H21B 120.7
C20B C21B H21B 120.7
C21B C22B C23B 122.1(2)
C21B C22B H22B 119.0
C23B C22B H22B 119.0
C22B C23B C18B 120.2(2)
C22B C23B C27B 117.7(2)
C18B C23B C27B 122.05(19)
C19B C24B C25B 110.66(19)
C19B C24B C26B 113.9(2)
C25B C24B C26B 109.6(2)
C19B C24B H24B 107.5
C25B C24B H24B 107.5
C26B C24B H24B 107.5
C24B C25B H25D 109.5
C24B C25B H25E 109.5
H25D C25B H25E 109.5
C24B C25B H25F 109.5
H25D C25B H25F 109.5
H25E C25B H25F 109.5
C24B C26B H26D 109.5
C24B C26B H26E 109.5
H26D C26B H26E 109.5
C24B C26B H26F 109.5
H26D C26B H26F 109.5
H26E C26B H26F 109.5
C23B C27B C28B 113.2(2)
C23B C27B C29B 111.2(2)
C28B C27B C29B 108.2(2)
C23B C27B H27B 107.5(13)
C28B C27B H27B 107.3(13)
C29B C27B H27B 109.2(13)
C27B C28B H28D 109.5
C27B C28B H28E 109.5
H28D C28B H28E 109.5
C27B C28B H28F 109.5
H28D C28B H28F 109.5
H28E C28B H28F 109.5
C27B C29B H29D 109.5
C27B C29B H29E 109.5
H29D C29B H29E 109.5
C27B C29B H29F 109.5
H29D C29B H29F 109.5
H29E C29B H29F 109.5
C3D O1D C2D 113.0(2)
C3D O1D Li1B 122.0(2)
C2D O1D Li1B 124.95(18)
C2D C1D H1D1 109.5
C2D C1D H3D1 109.5
H1D1 C1D H3D1 109.5
C2D C1D H2D1 109.5
H1D1 C1D H2D1 109.5
H3D1 C1D H2D1 109.5
O1D C2D C1D 113.0(2)
O1D C2D H1D2 109.0
C1D C2D H1D2 109.0
O1D C2D H2D2 109.0
C1D C2D H2D2 109.0
H1D2 C2D H2D2 107.8
O1D C3D C4D 109.8(2)
O1D C3D H1D3 109.7
C4D C3D H1D3 109.7
O1D C3D H2D3 109.7
C4D C3D H2D3 109.7
H1D3 C3D H2D3 108.2
C3D C4D H4D1 109.5
C3D C4D H4D2 109.5
H4D1 C4D H4D2 109.5
C3D C4D H4D3 109.5
H4D1 C4D H4D3 109.5
H4D2 C4D H4D3 109.5

loop_
_geom_bond_atom_site_label_1
_geom_bond_atom_site_label_2
_geom_bond_distance
Li1A N2A 1.858(4)
Li1A O1C 1.894(4)
Li1A N1A 1.979(4)
Li1A C1A 2.706(4)
Li1A C22C 2.727(13)
Li1A C2A 2.775(4)
Li1A C21C 2.787(8)
N1A C1A 1.281(3)
N1A C6A 1.436(3)
N2A C18A 1.404(3)
N2A C2A 1.461(3)
C1A C3A 1.504(3)
C1A C2A 1.519(3)
C2A C5A 1.541(3)
C2A C4A 1.549(3)
C3A H3A1 0.9800
C3A H3A2 0.9800
C3A H3A3 0.9800
C4A H4A1 0.9800
C4A H4A2 0.9800
C4A H4A3 0.9800
C5A H5A1 0.9800
C5A H5A2 0.9800
C5A H5A3 0.9800
C6A C7A 1.397(3)
C6A C11A 1.405(3)
C7A C8A 1.393(3)
C7A C12A 1.520(4)
C8A C9A 1.365(4)
C8A H8A 0.9500
C9A C10A 1.384(4)
C9A H9A 0.9500
C10A C11A 1.386(3)
C10A H10A 0.9500
C11A C15A 1.518(4)
C12A C13A 1.512(4)
C12A C14A 1.515(4)
C12A H12A 1.0000
C13A H13A 0.9800
C13A H13B 0.9800
C13A H13C 0.9800
C14A H14A 0.9800
C14A H14B 0.9800
C14A H14C 0.9800
C15A C16A 1.510(4)
C15A C17A 1.517(4)
C15A H15A 1.0000
C16A H16A 0.9800
C16A H16B 0.9800
C16A H16C 0.9800
C17A H17A 0.9800
C17A H17B 0.9800
C17A H17C 0.9800
C18A C19A 1.417(3)
C18A C23A 1.429(3)
C19A C20A 1.391(3)
C19A C24A 1.515(3)
C20A C21A 1.373(3)
C20A H20A 0.9500
C21A C22A 1.375(3)
C21A H21A 0.9500
C22A C23A 1.388(3)
C22A H22A 0.9500
C23A C27A 1.514(3)
C24A C25A 1.522(4)
C24A C26A 1.538(4)
C24A H24A 1.0000
C25A H25A 0.9800
C25A H25B 0.9800
C25A H25C 0.9800
C26A H26A 0.9800
C26A H26B 0.9800
C26A H26C 0.9800
C27A C29A 1.524(3)
C27A C28A 1.531(3)
C27A H27A 1.0000
C28A H28A 0.9800
C28A H28B 0.9800
C28A H28C 0.9800
C29A H29A 0.9800
C29A H29B 0.9800
C29A H29C 0.9800
O1C C3C 1.434(3)
O1C C21C 1.452(4)
O1C C22C 1.456(4)
O1C C23C 1.466(4)
C3C C4C 1.458(5)
C3C H3C1 0.9900
C3C H3C2 0.9900
C4C H4C1 0.9800
C4C H4C2 0.9800
C4C H4C3 0.9800
C21C C11C 1.506(4)
C21C H21P 0.9900
C21C H21Q 0.9900
C11C H11P 0.9800
C11C H11Q 0.9800
C11C H11R 0.9800
C22C C12C 1.501(4)
C22C H22P 0.9900
C22C H22Q 0.9900
C12C H12P 0.9800
C12C H12Q 0.9800
C12C H12R 0.9800
C23C C13C 1.497(4)
C23C H23P 0.9900
C23C H23Q 0.9900
C13C H13P 0.9800
C13C H13Q 0.9800
C13C H13R 0.9800
Li1B N2B 1.856(4)
Li1B O1D 1.911(4)
Li1B N1B 1.971(4)
Li1B C1B 2.710(4)
Li1B C2B 2.781(4)
N1B C1B 1.272(3)
N1B C6B 1.433(3)
N2B C18B 1.407(3)
N2B C2B 1.459(3)
C1B C3B 1.500(3)
C1B C2B 1.523(3)
C2B C5B 1.535(3)
C2B C4B 1.535(3)
C3B H3B1 0.9800
C3B H3B2 0.9800
C3B H3B3 0.9800
C4B H4B1 0.9800
C4B H4B2 0.9800
C4B H4B3 0.9800
C5B H5B1 0.9800
C5B H5B2 0.9800
C5B H5B3 0.9800
C6B C11B 1.398(3)
C6B C7B 1.410(3)
C7B C8B 1.390(4)
C7B C12B 1.519(4)
C8B C9B 1.357(4)
C8B H8B 0.9500
C9B C10B 1.378(4)
C9B H9B 0.9500
C10B C11B 1.395(3)
C10B H10B 0.9500
C11B C15B 1.513(4)
C12B C14B 1.511(4)
C12B C13B 1.518(4)
C12B H12B 1.0000
C13B H13D 0.9800
C13B H13E 0.9800
C13B H13F 0.9800
C14B H14D 0.9800
C14B H14E 0.9800
C14B H14F 0.9800
C15B C162 1.504(4)
C15B C171 1.511(4)
C15B C172 1.526(4)
C15B C161 1.538(4)
C15B H15B 1.0000
C161 H16D 0.9800
C161 H16E 0.9800
C161 H16F 0.9800
C171 H17D 0.9800
C171 H17E 0.9800
C171 H17F 0.9800
C162 H16G 0.9800
C162 H16H 0.9800
C162 H16I 0.9800
C172 H17G 0.9800
C172 H17H 0.9800
C172 H17I 0.9800
C18B C23B 1.425(3)
C18B C19B 1.428(3)
C19B C20B 1.384(3)
C19B C24B 1.522(3)
C20B C21B 1.380(3)
C20B H20B 0.9500
C21B C22B 1.371(3)
C21B H21B 0.9500
C22B C23B 1.392(3)
C22B H22B 0.9500
C23B C27B 1.515(3)
C24B C25B 1.524(3)
C24B C26B 1.533(3)
C24B H24B 1.0000
C25B H25D 0.9800
C25B H25E 0.9800
C25B H25F 0.9800
C26B H26D 0.9800
C26B H26E 0.9800
C26B H26F 0.9800
C27B C28B 1.531(4)
C27B C29B 1.536(4)
C27B H27B 0.94(2)
C28B H28D 0.9800
C28B H28E 0.9800
C28B H28F 0.9800
C29B H29D 0.9800
C29B H29E 0.9800
C29B H29F 0.9800
O1D C3D 1.422(3)
O1D C2D 1.439(3)
C1D C2D 1.503(4)
C1D H1D1 0.9800
C1D H3D1 0.9800
C1D H2D1 0.9800
C2D H1D2 0.9900
C2D H2D2 0.9900
C3D C4D 1.453(4)
C3D H1D3 0.9900
C3D H2D3 0.9900
C4D H4D1 0.9800
C4D H4D2 0.9800
C4D H4D3 0.9800

loop_
_geom_torsion_atom_site_label_1
_geom_torsion_atom_site_label_2
_geom_torsion_atom_site_label_3
_geom_torsion_atom_site_label_4
_geom_torsion
N2A Li1A N1A C1A 7.7(2)
O1C Li1A N1A C1A -158.7(3)
C22C Li1A N1A C1A -118.1(5)
C2A Li1A N1A C1A 6.72(16)
C21C Li1A N1A C1A -137.7(8)
N2A Li1A N1A C6A 179.8(2)
O1C Li1A N1A C6A 13.3(5)
C1A Li1A N1A C6A 172.0(3)
C22C Li1A N1A C6A 53.9(6)
C2A Li1A N1A C6A 178.7(2)
C21C Li1A N1A C6A 34.3(9)
O1C Li1A N2A C18A -37.5(5)
N1A Li1A N2A C18A 158.15(19)
C1A Li1A N2A C18A 162.1(2)
C22C Li1A N2A C18A -66.9(4)
C2A Li1A N2A C18A 159.9(3)
C21C Li1A N2A C18A -34.8(4)
O1C Li1A N2A C2A 162.6(3)
N1A Li1A N2A C2A -1.8(2)
C1A Li1A N2A C2A 2.13(16)
C22C Li1A N2A C2A 133.1(4)
C21C Li1A N2A C2A 165.2(2)
C6A N1A C1A C3A -4.5(3)
Li1A N1A C1A C3A 168.0(2)
C6A N1A C1A C2A 175.5(2)
Li1A N1A C1A C2A -12.0(3)
C6A N1A C1A Li1A -172.5(3)
N2A Li1A C1A N1A -171.2(3)
O1C Li1A C1A N1A 39.6(5)
C22C Li1A C1A N1A 86.7(6)
C2A Li1A C1A N1A -169.2(3)
C21C Li1A C1A N1A 123.7(8)
N2A Li1A C1A C3A 151.3(7)
O1C Li1A C1A C3A 2.0(11)
N1A Li1A C1A C3A -37.6(7)
C22C Li1A C1A C3A 49.1(10)
C2A Li1A C1A C3A 153.2(7)
C21C Li1A C1A C3A 86.1(10)
N2A Li1A C1A C2A -1.94(15)
O1C Li1A C1A C2A -151.2(6)
N1A Li1A C1A C2A 169.2(3)
C22C Li1A C1A C2A -104.1(6)
C21C Li1A C1A C2A -67.1(7)
C18A N2A C2A C1A -165.45(18)
Li1A N2A C2A C1A -3.5(3)
C18A N2A C2A C5A 74.3(3)
Li1A N2A C2A C5A -123.8(2)
C18A N2A C2A C4A -47.8(3)
Li1A N2A C2A C4A 114.1(2)
C18A N2A C2A Li1A -161.9(3)
N1A C1A C2A N2A 10.7(3)
C3A C1A C2A N2A -169.3(2)
Li1A C1A C2A N2A 2.29(17)
N1A C1A C2A C5A 134.1(2)
C3A C1A C2A C5A -45.9(3)
Li1A C1A C2A C5A 125.67(19)
N1A C1A C2A C4A -111.7(2)
C3A C1A C2A C4A 68.3(3)
Li1A C1A C2A C4A -120.13(19)
N1A C1A C2A Li1A 8.4(2)
C3A C1A C2A Li1A -171.6(2)
O1C Li1A C2A N2A -47.8(8)
N1A Li1A C2A N2A 177.9(3)
C1A Li1A C2A N2A -176.5(3)
C22C Li1A C2A N2A -65.5(5)
C21C Li1A C2A N2A -21.0(3)
N2A Li1A C2A C1A 176.5(3)
O1C Li1A C2A C1A 128.7(9)
N1A Li1A C2A C1A -5.60(14)
C22C Li1A C2A C1A 111.0(5)
C21C Li1A C2A C1A 155.5(4)
N2A Li1A C2A C5A 78.1(3)
O1C Li1A C2A C5A 30.3(9)
N1A Li1A C2A C5A -104.0(2)
C1A Li1A C2A C5A -98.4(2)
C22C Li1A C2A C5A 12.6(6)
C21C Li1A C2A C5A 57.1(4)
N2A Li1A C2A C4A -86.6(3)
O1C Li1A C2A C4A -134.4(8)
N1A Li1A C2A C4A 91.3(2)
C1A Li1A C2A C4A 96.9(2)
C22C Li1A C2A C4A -152.1(5)
C21C Li1A C2A C4A -107.6(4)
C1A N1A C6A C7A 102.5(3)
Li1A N1A C6A C7A -68.6(3)
C1A N1A C6A C11A -84.2(3)
Li1A N1A C6A C11A 104.6(3)
C11A C6A C7A C8A -1.4(4)
N1A C6A C7A C8A 171.7(2)
C11A C6A C7A C12A 177.0(2)
N1A C6A C7A C12A -9.9(3)
C6A C7A C8A C9A 0.2(4)
C12A C7A C8A C9A -178.2(2)
C7A C8A C9A C10A 1.1(4)
C8A C9A C10A C11A -1.3(4)
C9A C10A C11A C6A 0.2(4)
C9A C10A C11A C15A 179.8(3)
C7A C6A C11A C10A 1.2(4)
N1A C6A C11A C10A -171.8(2)
C7A C6A C11A C15A -178.4(2)
N1A C6A C11A C15A 8.5(4)
C8A C7A C12A C13A -49.7(3)
C6A C7A C12A C13A 131.9(3)
C8A C7A C12A C14A 74.3(3)
C6A C7A C12A C14A -104.1(3)
C10A C11A C15A C16A 98.0(3)
C6A C11A C15A C16A -82.4(3)
C10A C11A C15A C17A -28.7(4)
C6A C11A C15A C17A 150.9(3)
C2A N2A C18A C19A -92.2(2)
Li1A N2A C18A C19A 108.7(3)
C2A N2A C18A C23A 94.1(2)
Li1A N2A C18A C23A -65.1(3)
N2A C18A C19A C20A -179.3(2)
C23A C18A C19A C20A -5.3(3)
N2A C18A C19A C24A -4.4(3)
C23A C18A C19A C24A 169.6(2)
C18A C19A C20A C21A 1.1(4)
C24A C19A C20A C21A -173.9(2)
C19A C20A C21A C22A 2.8(4)
C20A C21A C22A C23A -2.3(3)
C21A C22A C23A C18A -2.1(3)
C21A C22A C23A C27A 172.1(2)
N2A C18A C23A C22A 179.91(19)
C19A C18A C23A C22A 5.8(3)
N2A C18A C23A C27A 5.9(3)
C19A C18A C23A C27A -168.3(2)
C20A C19A C24A C25A -58.2(3)
C18A C19A C24A C25A 126.8(2)
C20A C19A C24A C26A 65.4(3)
C18A C19A C24A C26A -109.6(3)
C22A C23A C27A C29A 47.6(3)
C18A C23A C27A C29A -138.2(2)
C22A C23A C27A C28A -76.4(3)
C18A C23A C27A C28A 97.8(3)
N2A Li1A O1C C3C 150.8(4)
N1A Li1A O1C C3C -50.3(5)
C1A Li1A O1C C3C -72.5(7)
C22C Li1A O1C C3C -150.8(8)
C2A Li1A O1C C3C -175.8(7)
C21C Li1A O1C C3C 145.7(5)
N2A Li1A O1C C21C 5.1(6)
N1A Li1A O1C C21C 164.0(4)
C1A Li1A O1C C21C 141.8(6)
C22C Li1A O1C C21C 63.5(8)
C2A Li1A O1C C21C 38.5(10)
N2A Li1A O1C C22C -58.4(8)
N1A Li1A O1C C22C 100.5(7)
C1A Li1A O1C C22C 78.3(9)
C2A Li1A O1C C22C -25.0(11)
C21C Li1A O1C C22C -63.5(8)
N2A Li1A O1C C23C -16.3(6)
N1A Li1A O1C C23C 142.6(5)
C1A Li1A O1C C23C 120.4(7)
C22C Li1A O1C C23C 42.1(7)
C2A Li1A O1C C23C 17.1(10)
C21C Li1A O1C C23C -21.4(5)
C21C O1C C3C C4C 153.9(4)
C22C O1C C3C C4C -142.3(7)
C23C O1C C3C C4C 174.1(5)
Li1A O1C C3C C4C 7.3(5)
C3C O1C C21C C11C 88.2(8)
C22C O1C C21C C11C -19.3(12)
C23C O1C C21C C11C -23.9(18)
Li1A O1C C21C C11C -118.1(8)
C3C O1C C21C Li1A -153.7(4)
C22C O1C C21C Li1A 98.8(9)
C23C O1C C21C Li1A 94(2)
N2A Li1A C21C O1C -176.4(4)
N1A Li1A C21C O1C -33.7(9)
C1A Li1A C21C O1C -118.4(8)
C22C Li1A C21C O1C -64.3(8)
C2A Li1A C21C O1C -165.7(4)
N2A Li1A C21C C11C -96.6(7)
O1C Li1A C21C C11C 79.9(7)
N1A Li1A C21C C11C 46.2(13)
C1A Li1A C21C C11C -38.5(11)
C22C Li1A C21C C11C 15.5(9)
C2A Li1A C21C C11C -85.9(7)
C3C O1C C22C C12C -81.3(17)
C21C O1C C22C C12C 16.7(15)
C23C O1C C22C C12C 19.2(14)
Li1A O1C C22C C12C 122.1(15)
C3C O1C C22C Li1A 156.5(5)
C21C O1C C22C Li1A -105.4(6)
C23C O1C C22C Li1A -102.9(12)
N2A Li1A C22C O1C 140.7(6)
N1A Li1A C22C O1C -106.6(6)
C1A Li1A C22C O1C -141.9(4)
C2A Li1A C22C O1C 170.9(4)
C21C Li1A C22C O1C 59.1(6)
N2A Li1A C22C C12C 61.5(15)
O1C Li1A C22C C12C -79.2(13)
N1A Li1A C22C C12C 174.3(13)
C1A Li1A C22C C12C 138.9(13)
C2A Li1A C22C C12C 91.7(14)
C21C Li1A C22C C12C -20.0(13)
C3C O1C C23C C13C 70.4(10)
C21C O1C C23C C13C 146(3)
C22C O1C C23C C13C -27.9(12)
Li1A O1C C23C C13C -120.2(9)
N2B Li1B N1B C1B 0.7(2)
O1D Li1B N1B C1B 174.0(2)
C2B Li1B N1B C1B -0.04(17)
N2B Li1B N1B C6B -178.72(19)
O1D Li1B N1B C6B -5.4(4)
C1B Li1B N1B C6B -179(82)
C2B Li1B N1B C6B -179.4(2)
O1D Li1B N2B C18B -8.9(6)
N1B Li1B N2B C18B 159.71(18)
C1B Li1B N2B C18B 160.0(2)
C2B Li1B N2B C18B 160.9(3)
O1D Li1B N2B C2B -169.9(4)
N1B Li1B N2B C2B -1.2(2)
C1B Li1B N2B C2B -0.90(16)
C6B N1B C1B C3B -0.3(4)
Li1B N1B C1B C3B -179.7(3)
C6B N1B C1B C2B 179.5(2)
Li1B N1B C1B C2B 0.1(3)
C6B N1B C1B Li1B 179(82)
N2B Li1B C1B N1B -179.2(3)
O1D Li1B C1B N1B -9.6(4)
C2B Li1B C1B N1B 179.9(3)
N2B Li1B C1B C3B -178(100)
O1D Li1B C1B C3B -8.5(12)
N1B Li1B C1B C3B 1.1(9)
C2B Li1B C1B C3B -179(100)
N2B Li1B C1B C2B 0.82(14)
O1D Li1B C1B C2B 170.5(4)
N1B Li1B C1B C2B -179.9(3)
C18B N2B C2B C1B -160.86(18)
Li1B N2B C2B C1B 1.5(3)
C18B N2B C2B C5B -40.9(3)
Li1B N2B C2B C5B 121.4(2)
C18B N2B C2B C4B 80.8(2)
Li1B N2B C2B C4B -116.8(2)
C18B N2B C2B Li1B -162.4(3)
N1B C1B C2B N2B -1.0(3)
C3B C1B C2B N2B 178.8(2)
Li1B C1B C2B N2B -0.96(17)
N1B C1B C2B C5B -125.5(2)
C3B C1B C2B C5B 54.2(3)
Li1B C1B C2B C5B -125.49(19)
N1B C1B C2B C4B 120.5(2)
C3B C1B C2B C4B -59.7(3)
Li1B C1B C2B C4B 120.59(19)
N1B C1B C2B Li1B 0.0(2)
C3B C1B C2B Li1B 179.7(3)
O1D Li1B C2B N2B 82(2)
N1B Li1B C2B N2B 178.5(3)
C1B Li1B C2B N2B 178.5(3)
N2B Li1B C2B C1B -178.5(3)
O1D Li1B C2B C1B -97(2)
N1B Li1B C2B C1B 0.03(14)
N2B Li1B C2B C5B -81.2(3)
O1D Li1B C2B C5B 1(2)
N1B Li1B C2B C5B 97.4(2)
C1B Li1B C2B C5B 97.3(2)
N2B Li1B C2B C4B 83.1(3)
O1D Li1B C2B C4B 165(2)
N1B Li1B C2B C4B -98.3(2)
C1B Li1B C2B C4B -98.3(2)
C1B N1B C6B C11B 100.6(3)
Li1B N1B C6B C11B -80.1(3)
C1B N1B C6B C7B -86.1(3)
Li1B N1B C6B C7B 93.3(3)
C11B C6B C7B C8B 2.6(3)
N1B C6B C7B C8B -170.6(2)
C11B C6B C7B C12B -177.7(2)
N1B C6B C7B C12B 9.2(3)
C6B C7B C8B C9B -1.3(4)
C12B C7B C8B C9B 178.9(2)
C7B C8B C9B C10B -0.5(4)
C8B C9B C10B C11B 1.1(4)
C9B C10B C11B C6B 0.2(4)
C9B C10B C11B C15B 179.9(2)
C7B C6B C11B C10B -2.0(3)
N1B C6B C11B C10B 171.2(2)
C7B C6B C11B C15B 178.2(2)
N1B C6B C11B C15B -8.6(3)
C8B C7B C12B C14B 71.6(3)
C6B C7B C12B C14B -108.2(3)
C8B C7B C12B C13B -53.8(4)
C6B C7B C12B C13B 126.4(3)
C10B C11B C15B C162 93.2(4)
C6B C11B C15B C162 -87.0(4)
C10B C11B C15B C171 -78.1(5)
C6B C11B C15B C171 101.6(5)
C10B C11B C15B C172 -30.6(5)
C6B C11B C15B C172 149.2(4)
C10B C11B C15B C161 52.3(5)
C6B C11B C15B C161 -127.9(4)
C2B N2B C18B C23B -95.1(2)
Li1B N2B C18B C23B 104.8(3)
C2B N2B C18B C19B 92.2(2)
Li1B N2B C18B C19B -67.9(3)
N2B C18B C19B C20B 177.1(2)
C23B C18B C19B C20B 4.0(3)
N2B C18B C19B C24B 1.4(3)
C23B C18B C19B C24B -171.81(19)
C18B C19B C20B C21B -0.8(3)
C24B C19B C20B C21B 175.1(2)
C19B C20B C21B C22B -2.1(4)
C20B C21B C22B C23B 1.7(4)
C21B C22B C23B C18B 1.7(3)
C21B C22B C23B C27B -174.3(2)
N2B C18B C23B C22B -177.3(2)
C19B C18B C23B C22B -4.4(3)
N2B C18B C23B C27B -1.5(3)
C19B C18B C23B C27B 171.5(2)
C20B C19B C24B C25B -72.0(3)
C18B C19B C24B C25B 103.9(2)
C20B C19B C24B C26B 52.0(3)
C18B C19B C24B C26B -132.1(2)
C22B C23B C27B C28B -63.4(3)
C18B C23B C27B C28B 120.7(2)
C22B C23B C27B C29B 58.7(3)
C18B C23B C27B C29B -117.2(2)
N2B Li1B O1D C3D -35.6(6)
N1B Li1B O1D C3D 157.8(3)
C1B Li1B O1D C3D 162.8(4)
C2B Li1B O1D C3D -109(2)
N2B Li1B O1D C2D 145.7(4)
N1B Li1B O1D C2D -20.8(4)
C1B Li1B O1D C2D -15.9(5)
C2B Li1B O1D C2D 73(2)
C3D O1D C2D C1D 69.8(3)
Li1B O1D C2D C1D -111.4(3)
C2D O1D C3D C4D 174.9(3)
Li1B O1D C3D C4D -4.0(4)
